data_2013681
loop_
_publ_author_name
'Hema, R.'
'Parthasarathi, V.'
'Sarkunam, K.'
'Nallu, M.'
'Linden, Anthony'

_publ_section_title
;3-(4-Chlorobenzoyl)-7-(<i>N</i>,<i>N</i>-dimethylamino)-1-phenylindolizine
 and
 3-(2,4-dichlorobenzoyl)-7-(<i>N</i>,<i>N</i>-dimethylamino)-1-phenylindolizine
;
_journal_issue 12
_journal_name_full 'Acta Crystallographica Section C'
_journal_page_first o703
_journal_page_last o705
_journal_paper_doi 10.1107/S0108270103023540
_journal_volume 59
_journal_year 2003
_chemical_formula_iupac 'C23 H18 Cl2 N2 O'
_chemical_formula_moiety 'C23 H18 Cl2 N2 O'
_chemical_formula_sum 'C23 H18 Cl2 N2 O'
_chemical_formula_weight 409.29
_chemical_melting_point 516
_chemical_name_systematic
;
3-(2,4-Dichlorobenzoyl)-7-(N,N-dimethylamino)-1-phenylindolizine
;
_space_group_IT_number 14
_symmetry_cell_setting monoclinic
_symmetry_space_group_name_Hall '-P 2ybc'
_symmetry_space_group_name_H-M 'P 1 21/c 1'
_atom_sites_solution_hydrogens geom
_atom_sites_solution_primary direct
_atom_sites_solution_secondary difmap
_audit_creation_method SHELXL-97
_cell_angle_alpha 90.00
_cell_angle_beta 90.7580(13)
_cell_angle_gamma 90.00
_cell_formula_units_Z 4
_cell_length_a 9.5888(2)
_cell_length_b 19.0878(4)
_cell_length_c 10.6508(2)
_cell_measurement_reflns_used 34641
_cell_measurement_temperature 160(2)
_cell_measurement_theta_max 27.48
_cell_measurement_theta_min 2.0
_cell_volume 1949.24(7)
_computing_cell_refinement 'DENZO-SMN (Otwinowski & Minor, 1997)'
_computing_data_collection 'COLLECT (Nonius, 2000)'
_computing_data_reduction 'DENZO-SMN and SCALEPACK (Otwinowski & Minor, 1997)'
_computing_molecular_graphics 'ORTEP-3 for Windows (Farrugia, 1997)'
_computing_publication_material 'SHELXL97 and PLATON (Spek, 2003)'
_computing_structure_refinement 'SHELXL97 (Sheldrick, 1997)'
_computing_structure_solution 'SIR92 (Altomare et al., 1994)'
_diffrn_ambient_temperature 160(2)
_diffrn_detector_area_resol_mean 9
_diffrn_measured_fraction_theta_full 0.999
_diffrn_measured_fraction_theta_max 0.999
_diffrn_measurement_device_type 'Nonius KappaCCD diffractometer'
_diffrn_measurement_method '\f and \w scans with \k offsets'
_diffrn_radiation_monochromator 'horizontally mounted graphite crystal'
_diffrn_radiation_source 'Nonius FR591 sealed tube generator'
_diffrn_radiation_type 'Mo K\a'
_diffrn_radiation_wavelength 0.71073
_diffrn_reflns_av_R_equivalents 0.0707
_diffrn_reflns_av_sigmaI/netI 0.0312
_diffrn_reflns_limit_h_max 12
_diffrn_reflns_limit_h_min -12
_diffrn_reflns_limit_k_max 23
_diffrn_reflns_limit_k_min -24
_diffrn_reflns_limit_l_max 13
_diffrn_reflns_limit_l_min -13
_diffrn_reflns_number 45923
_diffrn_reflns_theta_full 27.47
_diffrn_reflns_theta_max 27.47
_diffrn_reflns_theta_min 2.12
_diffrn_standards_decay_% 0
_diffrn_standards_number 0
_exptl_absorpt_coefficient_mu 0.350
_exptl_absorpt_correction_T_max 0.936
_exptl_absorpt_correction_T_min 0.842
_exptl_absorpt_correction_type multi-scan
_exptl_absorpt_process_details '(SORTAV; Blessing, 1995)'
_exptl_crystal_colour yellow
_exptl_crystal_density_diffrn 1.395
_exptl_crystal_density_method 'not measured'
_exptl_crystal_description prism
_exptl_crystal_F_000 848
_exptl_crystal_size_max 0.25
_exptl_crystal_size_mid 0.23
_exptl_crystal_size_min 0.20
_refine_diff_density_max 0.246
_refine_diff_density_min -0.365
_refine_ls_extinction_method none
_refine_ls_goodness_of_fit_ref 1.039
_refine_ls_hydrogen_treatment constr
_refine_ls_matrix_type full
_refine_ls_number_parameters 255
_refine_ls_number_reflns 4465
_refine_ls_number_restraints 0
_refine_ls_restrained_S_all 1.039
_refine_ls_R_factor_all 0.0597
_refine_ls_R_factor_gt 0.0414
_refine_ls_shift/su_max 0.000
_refine_ls_shift/su_mean 0.000
_refine_ls_structure_factor_coef Fsqd
_refine_ls_weighting_details 'calc w=1/[\s^2^(Fo^2^)+(0.0623P)^2^+0.7326P] where P=(Fo^2^+2Fc^2^)/3'
_refine_ls_weighting_scheme calc
_refine_ls_wR_factor_gt 0.1047
_refine_ls_wR_factor_ref 0.1165
_reflns_number_gt 3434
_reflns_number_total 4465
_reflns_threshold_expression 'I > 2\s(I)'
_cod_data_source_file sk1671.cif
_cod_data_source_block II
_cod_original_sg_symbol_H-M 'P 21/ c'
_cod_database_code 2013681
_cod_database_fobs_code 2013681

loop_
_symmetry_equiv_pos_as_xyz
'x, y, z'
'-x, y+1/2, -z+1/2'
'-x, -y, -z'
'x, -y-1/2, z-1/2'

loop_
_atom_site_label
_atom_site_fract_x
_atom_site_fract_y
_atom_site_fract_z
_atom_site_U_iso_or_equiv
_atom_site_adp_type
_atom_site_calc_flag
_atom_site_refinement_flags
_atom_site_occupancy
_atom_site_disorder_assembly
_atom_site_disorder_group
_atom_site_type_symbol
Cl1 0.03651(5) 0.46401(2) 0.36978(4) 0.03622(14) Uani d . 1 . . Cl
Cl2 -0.22330(6) 0.43130(3) -0.07726(5) 0.04995(17) Uani d . 1 . . Cl
O16 0.14559(12) 0.27657(6) 0.36970(12) 0.0323(3) Uani d . 1 . . O
N4 0.42783(14) 0.33413(7) 0.40907(13) 0.0248(3) Uani d . 1 . . N
N23 0.77134(15) 0.29188(8) 0.63802(14) 0.0312(3) Uani d . 1 . . N
C1 0.50803(17) 0.43405(8) 0.31911(16) 0.0247(3) Uani d . 1 . . C
C2 0.37829(17) 0.41813(9) 0.26813(16) 0.0263(3) Uani d . 1 . . C
H2 0.3318 0.4449 0.2051 0.032 Uiso calc R 1 . . H
C3 0.32510(17) 0.35699(9) 0.32244(16) 0.0257(3) Uani d . 1 . . C
C5 0.42754(18) 0.27708(9) 0.48632(17) 0.0286(4) Uani d . 1 . . C
H5 0.3495 0.2464 0.4858 0.034 Uiso calc R 1 . . H
C6 0.53780(18) 0.26382(9) 0.56383(17) 0.0311(4) Uani d . 1 . . C
H6 0.5349 0.2246 0.6187 0.037 Uiso calc R 1 . . H
C7 0.65860(17) 0.30806(9) 0.56430(15) 0.0267(4) Uani d . 1 . . C
C8 0.65662(16) 0.36610(9) 0.48472(15) 0.0255(3) Uani d . 1 . . C
H8 0.7352 0.3964 0.4824 0.031 Uiso calc R 1 . . H
C9 0.54036(16) 0.38021(8) 0.40831(15) 0.0241(3) Uani d . 1 . . C
C10 0.58970(16) 0.49703(8) 0.29029(16) 0.0249(3) Uani d . 1 . . C
C11 0.67224(17) 0.53156(9) 0.37963(16) 0.0275(4) Uani d . 1 . . C
H11 0.6799 0.5132 0.4624 0.033 Uiso calc R 1 . . H
C12 0.74333(18) 0.59242(9) 0.34894(17) 0.0313(4) Uani d . 1 . . C
H12 0.8000 0.6150 0.4106 0.038 Uiso calc R 1 . . H
C13 0.73244(19) 0.62070(10) 0.22912(19) 0.0350(4) Uani d . 1 . . C
H13 0.7807 0.6626 0.2087 0.042 Uiso calc R 1 . . H
C14 0.6505(2) 0.58711(10) 0.13989(18) 0.0355(4) Uani d . 1 . . C
H14 0.6421 0.6061 0.0577 0.043 Uiso calc R 1 . . H
C15 0.58045(18) 0.52588(9) 0.16994(17) 0.0301(4) Uani d . 1 . . C
H15 0.5252 0.5031 0.1075 0.036 Uiso calc R 1 . . H
C16 0.19096(17) 0.32723(8) 0.30866(16) 0.0249(3) Uani d . 1 . . C
C17 0.09647(16) 0.35855(8) 0.20927(15) 0.0240(3) Uani d . 1 . . C
C18 0.01709(17) 0.41852(9) 0.22929(16) 0.0257(3) Uani d . 1 . . C
C19 -0.08009(18) 0.44279(9) 0.14192(17) 0.0305(4) Uani d . 1 . . C
H19 -0.1333 0.4838 0.1573 0.037 Uiso calc R 1 . . H
C20 -0.09686(18) 0.40523(10) 0.03173(17) 0.0320(4) Uani d . 1 . . C
C21 -0.01867(19) 0.34574(10) 0.00696(17) 0.0324(4) Uani d . 1 . . C
H21 -0.0307 0.3210 -0.0698 0.039 Uiso calc R 1 . . H
C22 0.07729(17) 0.32325(9) 0.09657(16) 0.0289(4) Uani d . 1 . . C
H22 0.1313 0.2826 0.0804 0.035 Uiso calc R 1 . . H
C24 0.7604(2) 0.23997(10) 0.73725(18) 0.0365(4) Uani d . 1 . . C
H241 0.6895 0.2548 0.7971 0.055 Uiso calc R 1 . . H
H242 0.8506 0.2354 0.7808 0.055 Uiso calc R 1 . . H
H243 0.7338 0.1947 0.7007 0.055 Uiso calc R 1 . . H
C25 0.89512(19) 0.33557(10) 0.63370(18) 0.0345(4) Uani d . 1 . . C
H251 0.9287 0.3378 0.5473 0.052 Uiso calc R 1 . . H
H252 0.9679 0.3155 0.6882 0.052 Uiso calc R 1 . . H
H253 0.8723 0.3829 0.6627 0.052 Uiso calc R 1 . . H

loop_
_atom_site_aniso_label
_atom_site_aniso_U_11
_atom_site_aniso_U_22
_atom_site_aniso_U_33
_atom_site_aniso_U_12
_atom_site_aniso_U_13
_atom_site_aniso_U_23
Cl1 0.0407(3) 0.0352(3) 0.0325(2) 0.00855(18) -0.00822(18) -0.01185(18)
Cl2 0.0493(3) 0.0624(4) 0.0376(3) 0.0172(2) -0.0194(2) -0.0030(2)
O16 0.0300(6) 0.0284(6) 0.0384(7) -0.0042(5) -0.0040(5) 0.0075(5)
N4 0.0230(7) 0.0242(7) 0.0271(7) 0.0004(5) -0.0020(5) 0.0033(5)
N23 0.0282(7) 0.0341(8) 0.0311(8) 0.0000(6) -0.0073(6) 0.0097(6)
C1 0.0251(8) 0.0247(8) 0.0242(8) -0.0006(6) -0.0026(6) 0.0023(6)
C2 0.0263(8) 0.0265(8) 0.0261(8) 0.0020(7) -0.0031(6) 0.0027(7)
C3 0.0236(8) 0.0261(8) 0.0273(8) 0.0023(6) -0.0041(6) 0.0016(7)
C5 0.0271(8) 0.0244(8) 0.0342(9) -0.0015(7) -0.0006(7) 0.0068(7)
C6 0.0299(9) 0.0296(9) 0.0337(9) 0.0019(7) -0.0038(7) 0.0096(7)
C7 0.0266(8) 0.0280(9) 0.0254(8) 0.0039(7) -0.0016(6) 0.0008(7)
C8 0.0239(8) 0.0263(8) 0.0263(8) -0.0012(6) -0.0026(6) 0.0021(7)
C9 0.0233(8) 0.0243(8) 0.0248(8) 0.0001(6) -0.0001(6) 0.0005(6)
C10 0.0223(8) 0.0249(8) 0.0275(8) 0.0026(6) -0.0011(6) 0.0027(7)
C11 0.0282(8) 0.0275(8) 0.0267(8) 0.0016(7) -0.0019(7) 0.0000(7)
C12 0.0291(9) 0.0282(9) 0.0366(10) -0.0010(7) -0.0038(7) -0.0037(7)
C13 0.0330(9) 0.0263(9) 0.0457(11) -0.0030(7) 0.0007(8) 0.0067(8)
C14 0.0385(10) 0.0340(10) 0.0340(10) -0.0020(8) -0.0036(8) 0.0125(8)
C15 0.0300(9) 0.0323(9) 0.0278(9) -0.0013(7) -0.0055(7) 0.0039(7)
C16 0.0239(8) 0.0232(8) 0.0276(8) 0.0015(6) -0.0014(6) -0.0029(6)
C17 0.0211(7) 0.0239(8) 0.0271(8) -0.0018(6) -0.0013(6) -0.0006(6)
C18 0.0267(8) 0.0252(8) 0.0252(8) -0.0017(6) -0.0023(6) -0.0028(6)
C19 0.0296(9) 0.0290(9) 0.0330(10) 0.0057(7) -0.0029(7) 0.0000(7)
C20 0.0294(9) 0.0388(10) 0.0277(9) 0.0031(7) -0.0051(7) 0.0023(8)
C21 0.0325(9) 0.0376(10) 0.0270(9) 0.0014(7) -0.0031(7) -0.0073(7)
C22 0.0274(8) 0.0281(9) 0.0312(9) 0.0029(7) -0.0009(7) -0.0039(7)
C24 0.0369(10) 0.0385(10) 0.0339(10) 0.0023(8) -0.0073(8) 0.0097(8)
C25 0.0295(9) 0.0389(10) 0.0349(10) -0.0026(7) -0.0078(7) 0.0059(8)

loop_
_atom_type_symbol
_atom_type_description
_atom_type_scat_dispersion_real
_atom_type_scat_dispersion_imag
_atom_type_scat_source
C C 0.0033 0.0016 'International Tables Vol C Tables 4.2.6.8 and 6.1.1.4'
H H 0.0000 0.0000 'International Tables Vol C Tables 4.2.6.8 and 6.1.1.4'
Cl Cl 0.1484 0.1585 'International Tables Vol C Tables 4.2.6.8 and 6.1.1.4'
N N 0.0061 0.0033 'International Tables Vol C Tables 4.2.6.8 and 6.1.1.4'
O O 0.0106 0.0060 'International Tables Vol C Tables 4.2.6.8 and 6.1.1.4'

loop_
_geom_angle_atom_site_label_1
_geom_angle_atom_site_label_2
_geom_angle_atom_site_label_3
_geom_angle
C5 N4 C9 121.02(14)
C5 N4 C3 129.38(14)
C9 N4 C3 109.60(13)
C7 N23 C25 119.60(14)
C7 N23 C24 120.61(15)
C25 N23 C24 118.78(14)
C2 C1 C9 106.76(14)
C2 C1 C10 125.19(15)
C9 C1 C10 127.95(15)
C1 C2 C3 110.55(15)
C1 C2 H2 124.7
C3 C2 H2 124.7
C2 C3 N4 105.84(14)
C2 C3 C16 128.91(15)
N4 C3 C16 124.82(15)
C6 C5 N4 120.53(16)
C6 C5 H5 119.7
N4 C5 H5 119.7
C5 C6 C7 121.02(16)
C5 C6 H6 119.5
C7 C6 H6 119.5
N23 C7 C8 122.30(15)
N23 C7 C6 120.21(15)
C8 C7 C6 117.47(15)
C7 C8 C9 120.74(15)
C7 C8 H8 119.6
C9 C8 H8 119.6
N4 C9 C8 119.16(14)
N4 C9 C1 107.25(14)
C8 C9 C1 133.56(15)
C11 C10 C15 117.92(15)
C11 C10 C1 122.90(15)
C15 C10 C1 119.12(15)
C12 C11 C10 120.71(16)
C12 C11 H11 119.6
C10 C11 H11 119.6
C11 C12 C13 120.70(17)
C11 C12 H12 119.7
C13 C12 H12 119.7
C14 C13 C12 119.13(17)
C14 C13 H13 120.4
C12 C13 H13 120.4
C13 C14 C15 120.29(17)
C13 C14 H14 119.9
C15 C14 H14 119.9
C14 C15 C10 121.24(17)
C14 C15 H15 119.4
C10 C15 H15 119.4
O16 C16 C3 125.56(16)
O16 C16 C17 117.58(14)
C3 C16 C17 116.84(14)
C22 C17 C18 117.74(15)
C22 C17 C16 119.12(14)
C18 C17 C16 122.89(14)
C19 C18 C17 122.35(15)
C19 C18 Cl1 118.29(13)
C17 C18 Cl1 119.34(13)
C20 C19 C18 117.75(16)
C20 C19 H19 121.1
C18 C19 H19 121.1
C19 C20 C21 121.90(16)
C19 C20 Cl2 119.34(14)
C21 C20 Cl2 118.72(14)
C22 C21 C20 118.56(16)
C22 C21 H21 120.7
C20 C21 H21 120.7
C21 C22 C17 121.68(16)
C21 C22 H22 119.2
C17 C22 H22 119.2
N23 C24 H241 109.5
N23 C24 H242 109.5
H241 C24 H242 109.5
N23 C24 H243 109.5
H241 C24 H243 109.5
H242 C24 H243 109.5
N23 C25 H251 109.5
N23 C25 H252 109.5
H251 C25 H252 109.5
N23 C25 H253 109.5
H251 C25 H253 109.5
H252 C25 H253 109.5

loop_
_geom_bond_atom_site_label_1
_geom_bond_atom_site_label_2
_geom_bond_site_symmetry_2
_geom_bond_distance
_geom_bond_publ_flag
Cl1 C18 . 1.7379(17) ?
Cl2 C20 . 1.7401(18) ?
O16 C16 . 1.247(2) ?
N4 C5 . 1.365(2) ?
N4 C9 . 1.392(2) ?
N4 C3 . 1.410(2) ?
N23 C7 . 1.363(2) ?
N23 C25 . 1.452(2) ?
N23 C24 . 1.454(2) ?
C1 C2 . 1.385(2) ?
C1 C9 . 1.431(2) ?
C1 C10 . 1.469(2) ?
C2 C3 . 1.401(2) ?
C2 H2 . 0.9500 ?
C3 C16 . 1.412(2) ?
C5 C6 . 1.357(2) ?
C5 H5 . 0.9500 ?
C6 C7 . 1.434(2) ?
C6 H6 . 0.9500 ?
C7 C8 . 1.395(2) ?
C8 C9 . 1.398(2) ?
C8 H8 . 0.9500 ?
C10 C11 . 1.395(2) ?
C10 C15 . 1.397(2) ?
C11 C12 . 1.388(2) ?
C11 H11 . 0.9500 ?
C12 C13 . 1.388(3) ?
C12 H12 . 0.9500 ?
C13 C14 . 1.383(3) ?
C13 H13 . 0.9500 ?
C14 C15 . 1.388(3) ?
C14 H14 . 0.9500 ?
C15 H15 . 0.9500 ?
C16 C17 . 1.508(2) ?
C17 C22 . 1.387(2) ?
C17 C18 . 1.393(2) ?
C18 C19 . 1.388(2) ?
C19 C20 . 1.383(3) ?
C19 H19 . 0.9500 ?
C20 C21 . 1.388(3) ?
C21 C22 . 1.385(2) ?
C21 H21 . 0.9500 ?
C22 H22 . 0.9500 ?
C24 H241 . 0.9800 ?
C24 H242 . 0.9800 ?
C24 H243 . 0.9800 ?
C25 H251 . 0.9800 ?
C25 H252 . 0.9800 ?
C25 H253 . 0.9800 ?

loop_
_geom_hbond_atom_site_label_D
_geom_hbond_atom_site_label_H
_geom_hbond_atom_site_label_A
_geom_hbond_site_symmetry_A
_geom_hbond_distance_DH
_geom_hbond_distance_HA
_geom_hbond_distance_DA
_geom_hbond_angle_DHA
_geom_hbond_publ_flag
C13 H13 O16 2_655 0.95 2.44 3.370(2) 167 yes
C22 H22 O16 4_565 0.95 2.52 3.153(2) 124 yes
C19 H19 Cg3 1_455 0.95 2.68 3.568(2) 156 yes
C24 H241 Cg4 4_566 0.98 2.86 3.600(2) 132 yes

loop_
_geom_torsion_atom_site_label_1
_geom_torsion_atom_site_label_2
_geom_torsion_atom_site_label_3
_geom_torsion_atom_site_label_4
_geom_torsion
C9 C1 C2 C3 0.99(19)
C10 C1 C2 C3 -175.63(15)
C1 C2 C3 N4 -0.83(19)
C1 C2 C3 C16 171.81(17)
C5 N4 C3 C2 -179.96(16)
C9 N4 C3 C2 0.34(18)
C5 N4 C3 C16 7.0(3)
C9 N4 C3 C16 -172.69(15)
C9 N4 C5 C6 -0.4(3)
C3 N4 C5 C6 179.94(17)
N4 C5 C6 C7 -1.7(3)
C25 N23 C7 C8 -0.7(3)
C24 N23 C7 C8 167.66(16)
C25 N23 C7 C6 177.49(16)
C24 N23 C7 C6 -14.2(3)
C5 C6 C7 N23 -176.57(17)
C5 C6 C7 C8 1.7(3)
N23 C7 C8 C9 178.54(15)
C6 C7 C8 C9 0.3(2)
C5 N4 C9 C8 2.4(2)
C3 N4 C9 C8 -177.90(14)
C5 N4 C9 C1 -179.49(15)
C3 N4 C9 C1 0.25(18)
C7 C8 C9 N4 -2.3(2)
C7 C8 C9 C1 -179.84(17)
C2 C1 C9 N4 -0.75(18)
C10 C1 C9 N4 175.75(15)
C2 C1 C9 C8 177.02(18)
C10 C1 C9 C8 -6.5(3)
C2 C1 C10 C11 144.24(18)
C9 C1 C10 C11 -31.7(3)
C2 C1 C10 C15 -32.9(2)
C9 C1 C10 C15 151.23(17)
C15 C10 C11 C12 -0.4(2)
C1 C10 C11 C12 -177.54(15)
C10 C11 C12 C13 0.8(3)
C11 C12 C13 C14 -0.5(3)
C12 C13 C14 C15 -0.2(3)
C13 C14 C15 C10 0.5(3)
C11 C10 C15 C14 -0.3(3)
C1 C10 C15 C14 176.99(16)
C2 C3 C16 O16 -172.16(17)
N4 C3 C16 O16 -0.8(3)
C2 C3 C16 C17 9.4(3)
N4 C3 C16 C17 -179.20(14)
O16 C16 C17 C22 -75.5(2)
C3 C16 C17 C22 103.05(18)
O16 C16 C17 C18 98.58(19)
C3 C16 C17 C18 -82.9(2)
C22 C17 C18 C19 0.9(2)
C16 C17 C18 C19 -173.24(16)
C22 C17 C18 Cl1 179.42(12)
C16 C17 C18 Cl1 5.3(2)
C17 C18 C19 C20 0.0(3)
Cl1 C18 C19 C20 -178.54(14)
C18 C19 C20 C21 -0.9(3)
C18 C19 C20 Cl2 176.97(14)
C19 C20 C21 C22 0.9(3)
Cl2 C20 C21 C22 -176.99(14)
C20 C21 C22 C17 0.1(3)
C18 C17 C22 C21 -0.9(3)
C16 C17 C22 C21 173.45(16)

loop_
_cod_related_entry_id
_cod_related_entry_database
_cod_related_entry_code
1 ChemSpider 21107461
